data_7117187
loop_
_publ_author_name
'Tamborini, Lucia'
'Mastronardi, Federica'
'Dall'Oglio, Federica'
'De Micheli, Carlo'
'Nielsen, Birgitte'
'Lo Presti, Leonardo'
'Conti, Paola'
'Pinto, Andrea'

_publ_section_title
;
 Synthesis of unusual isoxazoline containing\band\g-dipeptides as
 potential glutamate receptor ligands
;
_journal_issue 7
_journal_name_full 'Med. Chem. Commun.'
_journal_page_first 1260
_journal_paper_doi 10.1039/C5MD00159E
_journal_volume 6
_journal_year 2015
_chemical_absolute_configuration syn
_chemical_formula_moiety '(C11 H14 N3 O6)','H2O'
_chemical_formula_sum 'C11 H16 N3 O7'
_chemical_formula_weight 302.27
_chemical_name_systematic
'(3aR,6aS)-5-((S)-4-amino-4-carboxybutanoyl)-4,5,6,6a-tetrahydro-3aH-pyrrolo[3,4-d]isoxazole-3-carboxylic acid'
_chemical_temperature_decomposition_gt 353
_space_group_crystal_system orthorhombic
_space_group_IT_number 19
_space_group_name_Hall 'P 2ac 2ab'
_space_group_name_H-M_alt 'P 21 21 21'
_symmetry_space_group_name_Hall 'P 2ac 2ab'
_symmetry_space_group_name_H-M 'P 21 21 21'
_atom_sites_solution_hydrogens difmap
_atom_sites_solution_primary direct
_atom_sites_solution_secondary difmap
_audit_conform_dict_location ftp://ftp.iucr.org/pub/cif_core.dic
_audit_conform_dict_name cif_core.dic
_audit_conform_dict_version 2.4.4
_audit_creation_date 2015-04-16
_audit_creation_method SHELXL-2014/4
_audit_update_record
;
2015-04-16 deposited with the CCDC.
2015-05-14 downloaded from the CCDC.
;
_cell_angle_alpha 90
_cell_angle_beta 90
_cell_angle_gamma 90
_cell_formula_units_Z 4
_cell_length_a 5.4380(7)
_cell_length_b 10.4231(15)
_cell_length_c 22.933(3)
_cell_measurement_reflns_used 341
_cell_measurement_temperature 298(2)
_cell_measurement_theta_max 13.333
_cell_measurement_theta_min 3.851
_cell_volume 1299.9(3)
_computing_cell_refinement 'SAINT+ (Bruker AXS, Madison (USA) 1994-1996)'
_computing_data_collection 'SAINT+ (Bruker AXS, Madison (USA) 1994-1996)'
_computing_data_reduction 'SAINT+ (Bruker AXS, Madison (USA) 1994-1996)'
_computing_molecular_graphics 'DIAMOND v3.2i (Brandenburg, Bonn (Germany) 1997-2012)'
_computing_structure_refinement 'SHELXL-2014/4 (Sheldrick, 2014)'
_computing_structure_solution 'SHELXS-2013   (Sheldrick, 2013)'
_diffrn_ambient_temperature 298(2)
_diffrn_measured_fraction_theta_full 1.000
_diffrn_measured_fraction_theta_max 1.000
_diffrn_measurement_device_type 'Bruker AXS Smart Apex II'
_diffrn_measurement_method '\w scans'
_diffrn_radiation_type MoK\a
_diffrn_radiation_wavelength 0.71073
_diffrn_reflns_av_R_equivalents 0.1137
_diffrn_reflns_av_unetI/netI 0.0952
_diffrn_reflns_laue_measured_fraction_full 1.000
_diffrn_reflns_laue_measured_fraction_max 1.000
_diffrn_reflns_limit_h_max 7
_diffrn_reflns_limit_h_min -7
_diffrn_reflns_limit_k_max 13
_diffrn_reflns_limit_k_min -13
_diffrn_reflns_limit_l_max 29
_diffrn_reflns_limit_l_min -29
_diffrn_reflns_number 19388
_diffrn_reflns_point_group_measured_fraction_full 1.000
_diffrn_reflns_point_group_measured_fraction_max 1.000
_diffrn_reflns_theta_full 25.242
_diffrn_reflns_theta_max 27.492
_diffrn_reflns_theta_min 1.776
_diffrn_source 'sealed X-ray tube'
_exptl_absorpt_coefficient_mu 0.130
_exptl_absorpt_correction_T_max 1.0000
_exptl_absorpt_correction_T_min 0.8953
_exptl_absorpt_correction_type empirical
_exptl_absorpt_process_details 'Sadabs (Bruker, 2008/1)'
_exptl_crystal_colour Colourless
_exptl_crystal_density_diffrn 1.545
_exptl_crystal_description Plate
_exptl_crystal_F_000 636
_exptl_crystal_recrystallization_method 'Re-crystallisation from solvent: '
_exptl_crystal_size_max 0.225
_exptl_crystal_size_mid 0.175
_exptl_crystal_size_min 0.025
_refine_diff_density_max 0.199
_refine_diff_density_min -0.186
_refine_diff_density_rms 0.046
_refine_ls_abs_structure_details
;
 Flack x determined using 483 quotients [(I+)-(I-)]/[(I+)+(I-)]
 (Parsons, Flack and Wagner, Acta Cryst. B69 (2013) 249-259).
;
_refine_ls_abs_structure_Flack 0.6(10)
_refine_ls_extinction_coef 0.013(2)
_refine_ls_extinction_expression Fc^*^=kFc[1+0.001xFc^2^\l^3^/sin(2\q)]^-1/4^
_refine_ls_extinction_method SHELXL
_refine_ls_goodness_of_fit_ref 1.005
_refine_ls_hydrogen_treatment refall
_refine_ls_matrix_type full
_refine_ls_number_parameters 259
_refine_ls_number_reflns 2982
_refine_ls_number_restraints 4
_refine_ls_restrained_S_all 1.005
_refine_ls_R_factor_all 0.1337
_refine_ls_R_factor_gt 0.0496
_refine_ls_shift/su_max 0.005
_refine_ls_shift/su_mean 0.000
_refine_ls_structure_factor_coef Fsqd
_refine_ls_weighting_details 'w=1/[\s^2^(Fo^2^)+(0.0346P)^2^+0.0178P] where P=(Fo^2^+2Fc^2^)/3'
_refine_ls_weighting_scheme calc
_refine_ls_wR_factor_gt 0.0769
_refine_ls_wR_factor_ref 0.0990
_reflns_Friedel_coverage 0.697
_reflns_friedel_fraction_full 1.000
_reflns_friedel_fraction_max 1.000
_reflns_number_gt 1573
_reflns_number_total 2982
_reflns_threshold_expression 'I > 2\s(I)'
_cod_data_source_file c5md00159e1.cif
_cod_data_source_block FM104
_cod_depositor_comments
;
The following automatic conversions were performed:

'_chemical_melting_point' tag was changed to
'_chemical_temperature_decomposition_gt' since the value was
specified 'more than' ('>') a certain temperature. The value '> 353
(decomposition)' was changed to '353' - it should be numeric and
without a unit designator.

Automatic conversion script
Id: cif_fix_values 3271 2015-04-21 07:52:19Z andrius 

 Adding full bibliography for 7117187.cif.
;
_cod_database_code 7117187
_shelx_space_group_comment
;
The symmetry employed for this shelxl refinement is uniquely defined
by the following loop, which should always be used as a source of
symmetry information in preference to the above space-group names.
They are only intended as comments.
;

loop_
_space_group_symop_operation_xyz
'x, y, z'
'-x+1/2, -y, z+1/2'
'-x, y+1/2, -z+1/2'
'x+1/2, -y+1/2, -z'

loop_
_atom_site_label
_atom_site_type_symbol
_atom_site_fract_x
_atom_site_fract_y
_atom_site_fract_z
_atom_site_U_iso_or_equiv
_atom_site_adp_type
_atom_site_occupancy
_atom_site_site_symmetry_order
_atom_site_calc_flag
_atom_site_refinement_flags_adp
C1 C 0.6203(8) 0.6066(5) 0.77530(18) 0.0364(11) Uani 1 1 d .
C2 C 0.3915(8) 0.5987(4) 0.73691(18) 0.0310(10) Uani 1 1 d .
C3 C 0.4501(9) 0.5355(5) 0.67916(19) 0.0368(12) Uani 1 1 d .
C4 C 0.2261(9) 0.5183(5) 0.6408(2) 0.0405(12) Uani 1 1 d .
C5 C 0.2809(9) 0.4495(4) 0.58414(19) 0.0371(12) Uani 1 1 d .
C6 C -0.0812(9) 0.5614(5) 0.5409(2) 0.0437(14) Uani 1 1 d .
C7 C -0.1778(9) 0.5638(5) 0.47825(19) 0.0395(12) Uani 1 1 d .
C8 C 0.0041(8) 0.4897(5) 0.44055(17) 0.0335(11) Uani 1 1 d .
C9 C 0.1601(10) 0.4098(4) 0.48246(17) 0.0347(11) Uani 1 1 d .
C10 C 0.1267(8) 0.6009(4) 0.40986(17) 0.0324(10) Uani 1 1 d .
C11 C 0.3391(8) 0.5998(5) 0.36870(17) 0.0355(11) Uani 1 1 d .
N1 N 0.2981(11) 0.7330(4) 0.7303(2) 0.0506(13) Uani 1 1 d .
N2 N 0.1402(6) 0.4792(3) 0.53832(13) 0.0326(9) Uani 1 1 d .
N3 N 0.0233(7) 0.7099(4) 0.41868(15) 0.0483(11) Uani 1 1 d .
O1 O 0.6832(6) 0.4961(3) 0.79729(12) 0.0464(9) Uani 1 1 d .
O2 O 0.7309(7) 0.7057(3) 0.78255(15) 0.0649(11) Uani 1 1 d .
O3 O 0.4486(7) 0.3697(3) 0.57889(13) 0.0539(10) Uani 1 1 d .
O4 O -0.1766(6) 0.6939(3) 0.45664(14) 0.0626(11) Uani 1 1 d .
O5 O 0.3942(7) 0.6980(3) 0.34252(15) 0.0681(12) Uani 1 1 d .
O6 O 0.4499(5) 0.4920(3) 0.36368(11) 0.0408(8) Uani 1 1 d .
H1OX H 0.861(11) 0.505(6) 0.827(2) 0.106(18) Uiso 1 1 d .
H9B H 0.343(8) 0.401(4) 0.4724(15) 0.039(12) Uiso 1 1 d .
H1NA H 0.151(11) 0.746(5) 0.701(2) 0.085(17) Uiso 1 1 d U
H1NB H 0.423(9) 0.770(5) 0.717(2) 0.057(18) Uiso 1 1 d U
H1NC H 0.233(12) 0.765(6) 0.772(3) 0.13(2) Uiso 1 1 d U
H2 H 0.267(7) 0.548(4) 0.7590(17) 0.039(13) Uiso 1 1 d .
H3A H 0.573(8) 0.586(4) 0.6585(18) 0.055(15) Uiso 1 1 d .
H3B H 0.551(9) 0.445(5) 0.6857(19) 0.079(17) Uiso 1 1 d .
H4A H 0.148(9) 0.612(5) 0.6333(19) 0.073(16) Uiso 1 1 d .
H4B H 0.090(9) 0.475(4) 0.6596(18) 0.062(16) Uiso 1 1 d .
H6A H -0.213(9) 0.511(5) 0.5662(19) 0.075(17) Uiso 1 1 d .
H6B H -0.034(9) 0.656(5) 0.552(2) 0.072(16) Uiso 1 1 d .
H7 H -0.357(9) 0.535(4) 0.4782(16) 0.052(13) Uiso 1 1 d .
H8 H -0.071(8) 0.432(4) 0.4143(16) 0.046(13) Uiso 1 1 d .
H9A H 0.078(9) 0.318(4) 0.4869(18) 0.065(15) Uiso 1 1 d .
O7 O 0.8021(8) 0.2759(4) 0.65210(17) 0.0612(11) Uani 1 1 d .
H7OA H 0.690(12) 0.307(5) 0.627(2) 0.09(2) Uiso 1 1 d U
H7OB H 0.868(15) 0.197(7) 0.648(3) 0.13(3) Uiso 1 1 d U

loop_
_atom_site_aniso_label
_atom_site_aniso_U_11
_atom_site_aniso_U_22
_atom_site_aniso_U_33
_atom_site_aniso_U_23
_atom_site_aniso_U_13
_atom_site_aniso_U_12
C1 0.038(3) 0.040(3) 0.031(2) -0.001(2) -0.004(2) -0.006(3)
C2 0.038(3) 0.024(2) 0.030(2) -0.002(2) -0.007(2) 0.001(2)
C3 0.036(3) 0.044(3) 0.030(3) -0.004(2) -0.001(2) 0.000(2)
C4 0.040(3) 0.050(3) 0.032(3) -0.008(2) -0.004(2) 0.002(3)
C5 0.042(3) 0.038(3) 0.031(2) -0.001(2) -0.005(2) -0.004(2)
C6 0.037(3) 0.057(4) 0.037(3) -0.005(3) -0.003(3) 0.009(3)
C7 0.029(3) 0.055(3) 0.035(3) 0.005(2) -0.003(2) -0.002(2)
C8 0.032(3) 0.042(3) 0.027(2) -0.003(2) -0.001(2) -0.007(2)
C9 0.044(3) 0.034(3) 0.027(2) -0.002(2) -0.001(2) -0.004(3)
C10 0.037(3) 0.033(3) 0.027(2) 0.001(2) -0.001(2) 0.004(2)
C11 0.038(3) 0.042(3) 0.026(2) 0.000(2) 0.007(2) -0.002(3)
N1 0.069(4) 0.032(3) 0.051(3) 0.000(2) -0.024(3) 0.005(3)
N2 0.036(2) 0.036(2) 0.0257(19) -0.0064(17) -0.0041(18) 0.0044(18)
N3 0.053(3) 0.050(3) 0.041(2) 0.015(2) 0.015(2) 0.014(2)
O1 0.055(2) 0.0340(18) 0.0506(19) 0.0042(16) -0.0220(17) 0.0029(19)
O2 0.064(3) 0.046(2) 0.085(3) 0.009(2) -0.029(2) -0.020(2)
O3 0.065(2) 0.057(2) 0.0400(18) -0.0115(16) -0.0115(19) 0.028(2)
O4 0.061(2) 0.068(2) 0.059(2) 0.0214(19) 0.029(2) 0.033(2)
O5 0.085(3) 0.046(2) 0.073(2) 0.021(2) 0.044(2) 0.010(2)
O6 0.0394(18) 0.038(2) 0.0451(18) -0.0015(16) 0.0121(15) 0.0011(17)
O7 0.068(3) 0.053(2) 0.062(3) 0.012(2) -0.014(2) 0.018(2)

loop_
_atom_type_symbol
_atom_type_description
_atom_type_scat_dispersion_real
_atom_type_scat_dispersion_imag
_atom_type_scat_source
C C 0.0033 0.0016 'International Tables Vol C Tables 4.2.6.8 and 6.1.1.4'
H H 0.0000 0.0000 'International Tables Vol C Tables 4.2.6.8 and 6.1.1.4'
N N 0.0061 0.0033 'International Tables Vol C Tables 4.2.6.8 and 6.1.1.4'
O O 0.0106 0.0060 'International Tables Vol C Tables 4.2.6.8 and 6.1.1.4'

loop_
_geom_angle_atom_site_label_1
_geom_angle_atom_site_label_2
_geom_angle_atom_site_label_3
_geom_angle
O2 C1 O1 124.9(4)
O2 C1 C2 122.1(4)
O1 C1 C2 113.0(4)
N1 C2 C3 113.0(4)
N1 C2 C1 106.6(4)
C3 C2 C1 110.9(4)
N1 C2 H2 108(2)
C3 C2 H2 111(2)
C1 C2 H2 107(2)
C2 C3 C4 113.0(4)
C2 C3 H3A 110(3)
C4 C3 H3A 109(3)
C2 C3 H3B 111(2)
C4 C3 H3B 112(2)
H3A C3 H3B 101(3)
C5 C4 C3 113.4(4)
C5 C4 H4A 112(2)
C3 C4 H4A 108(3)
C5 C4 H4B 108(3)
C3 C4 H4B 114(3)
H4A C4 H4B 101(4)
O3 C5 N2 120.0(4)
O3 C5 C4 123.1(4)
N2 C5 C4 116.9(4)
N2 C6 C7 104.6(4)
N2 C6 H6A 107(3)
C7 C6 H6A 107(2)
N2 C6 H6B 111(3)
C7 C6 H6B 108(3)
H6A C6 H6B 119(4)
O4 C7 C8 106.1(4)
O4 C7 C6 109.6(4)
C8 C7 C6 107.5(4)
O4 C7 H7 106(2)
C8 C7 H7 118(2)
C6 C7 H7 109(2)
C10 C8 C7 99.3(4)
C10 C8 C9 117.8(4)
C7 C8 C9 106.2(3)
C10 C8 H8 113(2)
C7 C8 H8 114(3)
C9 C8 H8 107(2)
N2 C9 C8 103.8(3)
N2 C9 H9B 108(2)
C8 C9 H9B 116(2)
N2 C9 H9A 109(2)
C8 C9 H9A 109(3)
H9B C9 H9A 110(4)
N3 C10 C11 116.5(4)
N3 C10 C8 114.3(4)
C11 C10 C8 129.1(4)
O5 C11 O6 125.1(4)
O5 C11 C10 119.5(4)
O6 C11 C10 115.4(4)
C2 N1 H1NA 116(3)
C2 N1 H1NB 101(4)
H1NA N1 H1NB 108(4)
C2 N1 H1NC 109(4)
H1NA N1 H1NC 106(5)
H1NB N1 H1NC 117(5)
C5 N2 C9 121.8(3)
C5 N2 C6 124.7(4)
C9 N2 C6 112.2(3)
C10 N3 O4 109.4(3)
C1 O1 H1OX 111(3)
N3 O4 C7 109.2(3)
H7OA O7 H7OB 121(6)

loop_
_geom_bond_atom_site_label_1
_geom_bond_atom_site_label_2
_geom_bond_distance
C1 O2 1.207(5)
C1 O1 1.303(5)
C1 C2 1.526(6)
C2 N1 1.496(6)
C2 C3 1.513(6)
C2 H2 0.99(4)
C3 C4 1.513(6)
C3 H3A 0.97(5)
C3 H3B 1.10(5)
C4 C5 1.514(6)
C4 H4A 1.08(5)
C4 H4B 0.97(5)
C5 O3 1.240(5)
C5 N2 1.336(5)
C6 N2 1.479(5)
C6 C7 1.529(6)
C6 H6A 1.06(5)
C6 H6B 1.05(5)
C7 O4 1.444(5)
C7 C8 1.524(6)
C7 H7 1.02(5)
C8 C10 1.511(6)
C8 C9 1.529(6)
C8 H8 0.95(4)
C9 N2 1.475(5)
C9 H9B 1.02(4)
C9 H9A 1.07(5)
C10 N3 1.284(5)
C10 C11 1.492(6)
C11 O5 1.224(5)
C11 O6 1.280(5)
N1 H1NA 1.06(6)
N1 H1NB 0.84(5)
N1 H1NC 1.07(7)
N3 O4 1.402(5)
O1 H1OX 1.19(6)
O7 H7OA 0.90(6)
O7 H7OB 0.90(7)
